data_7701340
loop_
_publ_author_name
'Kodrin, Ivan'
'Borovina, Mladen'
'\<Smital, Luka'
'Vald\'es-Mart\'inez, Jes\'us'
'Aaker\"oy, Christer B'
'\/Dakovi\'c, Marijana'

_publ_section_title
;
 Exploring and predicting intermolecular binding preferences in
 crystalline Cu(ii) coordination complexes.
;
_journal_name_full 'Dalton transactions (Cambridge, England : 2003)'
_journal_paper_doi 10.1039/c9dt03346g
_journal_year 2019
_chemical_formula_moiety 'C24 H24 Cu F6 N4 O6'
_chemical_formula_sum 'C24 H24 Cu F6 N4 O6'
_chemical_formula_weight 642.01
_space_group_crystal_system tetragonal
_space_group_IT_number 92
_space_group_name_Hall 'P 4abw 2nw'
_space_group_name_H-M_alt 'P 41 21 2'
_symmetry_space_group_name_Hall 'P 4abw 2nw'
_symmetry_space_group_name_H-M 'P 41 21 2'
_atom_sites_solution_hydrogens mixed
_atom_sites_solution_primary dual
_audit_creation_date 2019-06-21
_audit_creation_method
;
Olex2 1.2
(compiled 2018.05.29 svn.r3508 for OlexSys, GUI svn.r5506)
;
_audit_update_record
;
2019-07-23 deposited with the CCDC.    2019-09-30 downloaded from the CCDC.
;
_cell_angle_alpha 90
_cell_angle_beta 90
_cell_angle_gamma 90
_cell_formula_units_Z 4
_cell_length_a 8.9094(2)
_cell_length_b 8.9094(2)
_cell_length_c 33.9781(12)
_cell_measurement_reflns_used 2917
_cell_measurement_temperature 200
_cell_measurement_theta_max 31.2020
_cell_measurement_theta_min 3.7740
_cell_volume 2697.09(13)
_computing_cell_refinement 'CrysAlisPro 1.171.39.46 (Rigaku OD, 2018)'
_computing_data_collection 'CrysAlisPro 1.171.39.46 (Rigaku OD, 2018)'
_computing_data_reduction 'CrysAlisPro 1.171.39.46 (Rigaku OD, 2018)'
_computing_molecular_graphics 'Olex2 (Dolomanov et al., 2009)'
_computing_publication_material 'Olex2 (Dolomanov et al., 2009)'
_computing_structure_refinement 'ShelXL (Sheldrick, 2015)'
_computing_structure_solution 'ShelXT (Sheldrick, 2015)'
_diffrn_ambient_temperature 200
_diffrn_detector_area_resol_mean 16.3426
_diffrn_measured_fraction_theta_full 0.995
_diffrn_measured_fraction_theta_max 0.997
_diffrn_measurement_device_type 'Xcalibur, Sapphire3'
_diffrn_measurement_method '\w scans'
_diffrn_radiation_type MoK\a
_diffrn_radiation_wavelength 0.71073
_diffrn_reflns_av_R_equivalents 0.0298
_diffrn_reflns_av_unetI/netI 0.0433
_diffrn_reflns_Laue_measured_fraction_full 0.995
_diffrn_reflns_Laue_measured_fraction_max 0.997
_diffrn_reflns_limit_h_max 12
_diffrn_reflns_limit_h_min -7
_diffrn_reflns_limit_k_max 10
_diffrn_reflns_limit_k_min -9
_diffrn_reflns_limit_l_max 38
_diffrn_reflns_limit_l_min -46
_diffrn_reflns_number 7762
_diffrn_reflns_point_group_measured_fraction_full 0.997
_diffrn_reflns_point_group_measured_fraction_max 0.998
_diffrn_reflns_theta_full 25.242
_diffrn_reflns_theta_max 28.998
_diffrn_reflns_theta_min 3.314
_diffrn_source 'Enhance (Mo) X-ray Source'
_exptl_absorpt_coefficient_mu 0.898
_exptl_absorpt_correction_T_max 1.00000
_exptl_absorpt_correction_T_min 0.81939
_exptl_absorpt_correction_type multi-scan
_exptl_absorpt_process_details
;
CrysAlisPro 1.171.39.46 (Rigaku Oxford Diffraction, 2018)
Empirical absorption correction using spherical harmonics,
 implemented in SCALE3 ABSPACK scaling algorithm.
;
_exptl_crystal_colour green
_exptl_crystal_colour_primary green
_exptl_crystal_density_diffrn 1.581
_exptl_crystal_description block
_exptl_crystal_F_000 1308
_exptl_crystal_recrystallization_method 'Re-crystallisation from solvent: EtOH'
_exptl_crystal_size_max 0.4
_exptl_crystal_size_mid 0.27
_exptl_crystal_size_min 0.22
_refine_diff_density_max 0.353
_refine_diff_density_min -0.251
_refine_diff_density_rms 0.059
_refine_ls_abs_structure_details
;
 Flack x determined using 1086 quotients [(I+)-(I-)]/[(I+)+(I-)]
 (Parsons, Flack and Wagner, Acta Cryst. B69 (2013) 249-259).
;
_refine_ls_abs_structure_Flack 0.003(8)
_refine_ls_extinction_method none
_refine_ls_goodness_of_fit_ref 1.056
_refine_ls_hydrogen_treatment mixed
_refine_ls_matrix_type full
_refine_ls_number_parameters 192
_refine_ls_number_reflns 3587
_refine_ls_number_restraints 1
_refine_ls_restrained_S_all 1.056
_refine_ls_R_factor_all 0.0488
_refine_ls_R_factor_gt 0.0413
_refine_ls_shift/su_max 0.000
_refine_ls_shift/su_mean 0.000
_refine_ls_structure_factor_coef Fsqd
_refine_ls_weighting_details 'w=1/[\s^2^(Fo^2^)+(0.0505P)^2^+0.5448P] where P=(Fo^2^+2Fc^2^)/3'
_refine_ls_weighting_scheme calc
_refine_ls_wR_factor_gt 0.0985
_refine_ls_wR_factor_ref 0.1035
_reflns_Friedel_coverage 0.648
_reflns_Friedel_fraction_full 1.000
_reflns_Friedel_fraction_max 1.000
_reflns_number_gt 3223
_reflns_number_total 3587
_reflns_threshold_expression 'I > 2\s(I)'
_cod_data_source_file c9dt03346g2.cif
_cod_data_source_block 2b
_cod_original_cell_volume 2697.09(15)
_cod_database_code 7701340
_shelx_shelxl_version_number 2018/3
_shelx_space_group_comment
;
The symmetry employed for this shelxl refinement is uniquely defined
by the following loop, which should always be used as a source of
symmetry information in preference to the above space-group names.
They are only intended as comments.
;
_shelx_estimated_absorpt_t_max 0.827
_shelx_estimated_absorpt_t_min 0.715
_olex2_refinement_description
;
1. Fixed Uiso
 At 1.2 times of:
  All C(H) groups
 At 1.5 times of:
  All C(H,H,H) groups
2. Restrained distances
 O3-H3
 0.81 with sigma of 0.01
3.a Aromatic/amide H refined with riding coordinates:
 C6(H6), C10(H10), C8(H8), C9(H9), C3(H3A)
3.b Idealised Me refined as rotating group:
 C12(H12A,H12B,H12C), C5(H5A,H5B,H5C)
;

loop_
_space_group_symop_operation_xyz
'x, y, z'
'-x, -y, z+1/2'
'-y+1/2, x+1/2, z+1/4'
'y+1/2, -x+1/2, z+3/4'
'-x+1/2, y+1/2, -z+1/4'
'x+1/2, -y+1/2, -z+3/4'
'y, x, -z'
'-y, -x, -z+1/2'

loop_
_atom_site_label
_atom_site_type_symbol
_atom_site_fract_x
_atom_site_fract_y
_atom_site_fract_z
_atom_site_U_iso_or_equiv
_atom_site_adp_type
_atom_site_occupancy
_atom_site_site_symmetry_order
_atom_site_calc_flag
_atom_site_refinement_flags_posn
_atom_site_refinement_flags_adp
_atom_site_refinement_flags_occupancy
Cu1 Cu 0.55359(4) 0.44641(4) 0.250000 0.02777(15) Uani 1 2 d S T P
O1 O 0.4031(3) 0.2892(3) 0.24169(7) 0.0362(5) Uani 1 1 d . . .
O3 O 0.4756(3) 1.1375(3) 0.33591(8) 0.0425(7) Uani 1 1 d D . .
F3 F 0.3304(3) -0.0912(3) 0.23440(8) 0.0644(8) Uani 1 1 d . . .
O2 O 0.6946(3) 0.3252(3) 0.20829(9) 0.0497(7) Uani 1 1 d . . .
N1 N 0.4192(3) 0.5420(3) 0.29641(8) 0.0308(6) Uani 1 1 d . . .
F1 F 0.2135(3) 0.0820(3) 0.26419(8) 0.0689(8) Uani 1 1 d . . .
F2 F 0.2121(4) 0.0721(4) 0.20115(9) 0.0818(10) Uani 1 1 d . . .
N2 N 0.4740(4) 0.9828(3) 0.32806(9) 0.0369(7) Uani 1 1 d . . .
C6 C 0.4288(4) 0.6873(4) 0.30532(9) 0.0300(7) Uani 1 1 d . . .
H6 H 0.495098 0.748034 0.290276 0.036 Uiso 1 1 calc R . .
C7 C 0.3474(4) 0.7554(4) 0.33532(9) 0.0292(6) Uani 1 1 d . . .
C10 C 0.3262(4) 0.4564(4) 0.31751(9) 0.0338(7) Uani 1 1 d . . .
H10 H 0.317798 0.352982 0.311109 0.041 Uiso 1 1 calc R . .
C11 C 0.3582(4) 0.9184(4) 0.34271(9) 0.0310(7) Uani 1 1 d . . .
C8 C 0.2524(4) 0.6631(4) 0.35726(9) 0.0354(7) Uani 1 1 d . . .
H8 H 0.195162 0.703737 0.378316 0.042 Uiso 1 1 calc R . .
C2 C 0.4317(4) 0.1557(4) 0.23091(9) 0.0328(7) Uani 1 1 d . . .
C9 C 0.2420(5) 0.5120(4) 0.34811(10) 0.0380(8) Uani 1 1 d . . .
H9 H 0.177692 0.447778 0.362744 0.046 Uiso 1 1 calc R . .
C4 C 0.6880(5) 0.1857(5) 0.20475(11) 0.0419(8) Uani 1 1 d . . .
C3 C 0.5620(5) 0.0978(4) 0.21592(11) 0.0394(8) Uani 1 1 d . . .
H3A H 0.568579 -0.007986 0.212790 0.047 Uiso 1 1 calc R . .
C1 C 0.2954(4) 0.0545(5) 0.23302(10) 0.0409(8) Uani 1 1 d . . .
C12 C 0.2356(5) 0.9943(5) 0.36510(12) 0.0461(9) Uani 1 1 d . . .
H12A H 0.241757 0.965802 0.392913 0.069 Uiso 1 1 calc GR . .
H12B H 0.138133 0.963405 0.354447 0.069 Uiso 1 1 calc GR . .
H12C H 0.246356 1.103321 0.362638 0.069 Uiso 1 1 calc GR . .
C5 C 0.8185(5) 0.1054(6) 0.18635(16) 0.0639(13) Uani 1 1 d . . .
H5A H 0.829437 0.137656 0.158928 0.096 Uiso 1 1 calc GR . .
H5B H 0.800693 -0.003126 0.187191 0.096 Uiso 1 1 calc GR . .
H5C H 0.910370 0.129146 0.200916 0.096 Uiso 1 1 calc GR . .
H3 H 0.532(5) 1.167(6) 0.3191(11) 0.067(17) Uiso 1 1 d D . .

loop_
_atom_site_aniso_label
_atom_site_aniso_U_11
_atom_site_aniso_U_22
_atom_site_aniso_U_33
_atom_site_aniso_U_23
_atom_site_aniso_U_13
_atom_site_aniso_U_12
Cu1 0.02327(18) 0.02327(18) 0.0368(3) -0.00286(16) -0.00286(16) 0.0010(2)
O1 0.0323(13) 0.0259(12) 0.0505(13) -0.0038(10) -0.0064(10) 0.0020(9)
O3 0.0477(18) 0.0264(14) 0.0535(15) 0.0022(12) 0.0025(13) -0.0039(11)
F3 0.0690(19) 0.0382(15) 0.0860(18) -0.0041(13) 0.0093(15) -0.0169(12)
O2 0.0351(16) 0.0353(16) 0.0786(18) 0.0134(14) -0.0151(14) -0.0072(11)
N1 0.0265(14) 0.0299(15) 0.0360(12) 0.0024(11) -0.0007(10) 0.0008(11)
F1 0.0572(17) 0.066(2) 0.0832(17) -0.0168(15) 0.0253(14) -0.0150(14)
F2 0.066(2) 0.095(3) 0.0849(18) 0.0180(18) -0.0371(16) -0.0330(18)
N2 0.0391(19) 0.0275(16) 0.0441(14) 0.0014(12) -0.0043(13) -0.0036(12)
C6 0.0266(17) 0.0275(16) 0.0360(14) 0.0037(12) -0.0027(13) -0.0015(13)
C7 0.0275(17) 0.0288(17) 0.0313(13) 0.0014(13) -0.0071(13) -0.0021(12)
C10 0.0344(18) 0.0275(17) 0.0394(15) 0.0024(14) 0.0006(13) -0.0004(14)
C11 0.0318(18) 0.0290(18) 0.0322(14) 0.0004(13) -0.0073(13) 0.0018(13)
C8 0.0374(19) 0.0350(19) 0.0338(15) 0.0006(14) 0.0031(14) -0.0018(15)
C2 0.0361(19) 0.0277(16) 0.0345(15) -0.0014(13) -0.0078(14) -0.0020(14)
C9 0.040(2) 0.036(2) 0.0375(16) 0.0067(15) 0.0061(15) -0.0063(16)
C4 0.037(2) 0.038(2) 0.0517(19) 0.0061(17) -0.0094(17) 0.0021(16)
C3 0.043(2) 0.0243(16) 0.0508(19) -0.0035(14) 0.0007(18) 0.0006(15)
C1 0.042(2) 0.0365(19) 0.0444(17) -0.0060(17) -0.0040(16) -0.0059(17)
C12 0.044(2) 0.037(2) 0.057(2) -0.0079(18) 0.0080(18) 0.0014(17)
C5 0.042(3) 0.062(3) 0.087(3) 0.018(3) 0.013(2) 0.014(2)

loop_
_atom_type_symbol
_atom_type_description
_atom_type_scat_dispersion_real
_atom_type_scat_dispersion_imag
_atom_type_scat_source
C C 0.0033 0.0016 'International Tables Vol C Tables 4.2.6.8 and 6.1.1.4'
H H 0.0000 0.0000 'International Tables Vol C Tables 4.2.6.8 and 6.1.1.4'
Cu Cu 0.3201 1.2651 'International Tables Vol C Tables 4.2.6.8 and 6.1.1.4'
F F 0.0171 0.0103 'International Tables Vol C Tables 4.2.6.8 and 6.1.1.4'
N N 0.0061 0.0033 'International Tables Vol C Tables 4.2.6.8 and 6.1.1.4'
O O 0.0106 0.0060 'International Tables Vol C Tables 4.2.6.8 and 6.1.1.4'

loop_
_geom_angle_atom_site_label_1
_geom_angle_atom_site_label_2
_geom_angle_atom_site_label_3
_geom_angle
_geom_angle_site_symmetry_1
_geom_angle_site_symmetry_3
O1 Cu1 O1 177.50(15) . 8_665
O1 Cu1 O2 91.18(10) 8_665 .
O1 Cu1 O2 86.92(11) 8_665 8_665
O1 Cu1 O2 86.92(11) . .
O1 Cu1 O2 91.18(10) . 8_665
O1 Cu1 N1 91.21(10) . 8_665
O1 Cu1 N1 90.46(10) . .
O1 Cu1 N1 91.22(10) 8_665 .
O1 Cu1 N1 90.46(10) 8_665 8_665
O2 Cu1 O2 81.46(14) . 8_665
N1 Cu1 O2 91.57(10) . 8_665
N1 Cu1 O2 91.57(10) 8_665 .
N1 Cu1 O2 172.49(10) . .
N1 Cu1 O2 172.49(10) 8_665 8_665
N1 Cu1 N1 95.52(14) 8_665 .
C2 O1 Cu1 125.0(2) . .
C4 O2 Cu1 121.9(3) . .
C6 N1 Cu1 121.0(2) . .
C6 N1 C10 118.2(3) . .
C10 N1 Cu1 120.8(2) . .
C11 N2 O3 111.9(3) . .
N1 C6 C7 123.9(3) . .
C6 C7 C11 121.3(3) . .
C6 C7 C8 116.8(3) . .
C8 C7 C11 121.9(3) . .
N1 C10 C9 122.6(3) . .
N2 C11 C7 115.2(3) . .
N2 C11 C12 125.8(3) . .
C7 C11 C12 118.9(3) . .
C9 C8 C7 119.5(3) . .
O1 C2 C3 129.1(3) . .
O1 C2 C1 112.5(3) . .
C3 C2 C1 118.2(3) . .
C10 C9 C8 118.9(3) . .
O2 C4 C3 124.0(4) . .
O2 C4 C5 118.6(4) . .
C3 C4 C5 117.4(4) . .
C2 C3 C4 124.2(4) . .
F3 C1 C2 113.1(3) . .
F1 C1 F3 106.5(3) . .
F1 C1 F2 109.1(4) . .
F1 C1 C2 112.0(3) . .
F2 C1 F3 106.0(3) . .
F2 C1 C2 110.0(3) . .

loop_
_geom_bond_atom_site_label_1
_geom_bond_atom_site_label_2
_geom_bond_distance
_geom_bond_site_symmetry_2
Cu1 O1 1.959(2) .
Cu1 O1 1.959(2) 8_665
Cu1 O2 2.180(3) .
Cu1 O2 2.180(3) 8_665
Cu1 N1 2.155(3) 8_665
Cu1 N1 2.155(3) .
O1 C2 1.270(4) .
O3 N2 1.404(4) .
F3 C1 1.336(5) .
O2 C4 1.249(5) .
N1 C6 1.332(4) .
N1 C10 1.335(4) .
F1 C1 1.309(4) .
F2 C1 1.322(4) .
N2 C11 1.281(5) .
C6 C7 1.390(5) .
C7 C11 1.477(5) .
C7 C8 1.396(5) .
C10 C9 1.374(5) .
C11 C12 1.493(5) .
C8 C9 1.385(5) .
C2 C3 1.369(6) .
C2 C1 1.514(5) .
C4 C3 1.421(6) .
C4 C5 1.501(6) .

loop_
_geom_hbond_atom_site_label_D
_geom_hbond_atom_site_label_H
_geom_hbond_atom_site_label_A
_geom_hbond_distance_DH
_geom_hbond_distance_HA
_geom_hbond_distance_DA
_geom_hbond_angle_DHA
_geom_hbond_site_symmetry_A
_geom_hbond_publ_flag
O3 H3 O2 0.806(13) 2.00(3) 2.764(4) 158(6) 8_675 yes
